data_7129659
loop_
_publ_author_name
'Fong, Angela'
'Cambell, Cameron'
'Huynh, Silvia'
'McCormick McPherson, Laura J.'
'Teat, Simon'
'Bebbington, Magnus W. P.'
'Dalgarno, Scott'

_publ_section_title
;
 Facile Synthetic Routes to Bridge-Functionalised Calix[4]arenes
;
_journal_name_full 'Chemical Communications'
_journal_paper_doi 10.1039/D1CC06889J
_journal_year 2022
_chemical_formula_moiety 'C68 H80 N8 O4'
_chemical_formula_sum 'C68 H80 N8 O4'
_chemical_formula_weight 1073.40
_space_group_crystal_system orthorhombic
_space_group_IT_number 62
_space_group_name_Hall '-P 2ac 2n'
_space_group_name_H-M_alt 'P n m a'
_atom_sites_solution_hydrogens geom
_audit_creation_date 2022-01-23
_audit_creation_method
;
Olex2 1.3
(compiled 2020.11.12 svn.r5f609507 for OlexSys, GUI svn.r6408)
;
_audit_update_record
;
2022-01-23 deposited with the CCDC.	2022-02-01 downloaded from the CCDC.
;
_cell_angle_alpha 90
_cell_angle_beta 90
_cell_angle_gamma 90
_cell_formula_units_Z 4
_cell_length_a 10.9501(4)
_cell_length_b 21.9386(8)
_cell_length_c 25.0173(9)
_cell_measurement_reflns_used 9240
_cell_measurement_temperature 100(2)
_cell_measurement_theta_max 28.24
_cell_measurement_theta_min 2.68
_cell_volume 6009.9(4)
_computing_cell_refinement 'SAINT V8.38A (?, 2016)'
_computing_data_reduction 'SAINT V8.38A (?, 2016)'
_computing_molecular_graphics 'Olex2 1.3 (Dolomanov et al., 2009)'
_computing_publication_material 'Olex2 1.3 (Dolomanov et al., 2009)'
_computing_structure_refinement 'SHELXL 2014/7 (Sheldrick, 2015)'
_computing_structure_solution 'SHELXT 2014/5 (Sheldrick, 2014)'
_diffrn_ambient_temperature 100(2)
_diffrn_measured_fraction_theta_full 0.997
_diffrn_measured_fraction_theta_max 0.995
_diffrn_measurement_device_type 'Bruker APEX-II CCD'
_diffrn_measurement_method '\f and \w scans'
_diffrn_radiation_type Synchrotron
_diffrn_radiation_wavelength 0.7288
_diffrn_reflns_av_R_equivalents 0.0540
_diffrn_reflns_av_unetI/netI 0.0332
_diffrn_reflns_Laue_measured_fraction_full 0.997
_diffrn_reflns_Laue_measured_fraction_max 0.995
_diffrn_reflns_limit_h_max 13
_diffrn_reflns_limit_h_min -13
_diffrn_reflns_limit_k_max 26
_diffrn_reflns_limit_k_min -26
_diffrn_reflns_limit_l_max 30
_diffrn_reflns_limit_l_min -30
_diffrn_reflns_number 57612
_diffrn_reflns_point_group_measured_fraction_full 0.997
_diffrn_reflns_point_group_measured_fraction_max 0.995
_diffrn_reflns_theta_full 25.930
_diffrn_reflns_theta_max 26.069
_diffrn_reflns_theta_min 1.266
_diffrn_source 'Advanced Light Source station 12.2.1'
_diffrn_source_current 5.0
_diffrn_source_power 0.1
_diffrn_source_voltage 20.0
_exptl_absorpt_coefficient_mu 0.078
_exptl_absorpt_correction_T_max 0.7453
_exptl_absorpt_correction_T_min 0.6696
_exptl_absorpt_correction_type multi-scan
_exptl_absorpt_process_details
;
SADABS-2016/2 (Bruker,2016) was used for absorption correction.
wR2(int) was 0.0829 before and 0.0678 after correction.
The Ratio of minimum to maximum transmission is 0.8984.
The \l/2 correction factor is Not present.
;
_exptl_crystal_colour Colourless
_exptl_crystal_density_diffrn 1.186
_exptl_crystal_description Plate
_exptl_crystal_F_000 2304
_exptl_crystal_size_max 0.17
_exptl_crystal_size_mid 0.17
_exptl_crystal_size_min 0.07
_refine_diff_density_max 0.389
_refine_diff_density_min -0.265
_refine_diff_density_rms 0.051
_refine_ls_extinction_method none
_refine_ls_goodness_of_fit_ref 1.029
_refine_ls_hydrogen_treatment constr
_refine_ls_matrix_type full
_refine_ls_number_parameters 418
_refine_ls_number_reflns 5651
_refine_ls_number_restraints 0
_refine_ls_restrained_S_all 1.029
_refine_ls_R_factor_all 0.0713
_refine_ls_R_factor_gt 0.0615
_refine_ls_shift/su_max 0.001
_refine_ls_shift/su_mean 0.000
_refine_ls_structure_factor_coef Fsqd
_refine_ls_weighting_details 'w=1/[\s^2^(Fo^2^)+(0.1165P)^2^+3.0487P] where P=(Fo^2^+2Fc^2^)/3'
_refine_ls_weighting_scheme calc
_refine_ls_wR_factor_gt 0.1833
_refine_ls_wR_factor_ref 0.1953
_reflns_Friedel_coverage 0.000
_reflns_number_gt 4652
_reflns_number_total 5651
_reflns_threshold_expression 'I > 2\s(I)'
_cod_data_source_file d1cc06889j2.cif
_cod_data_source_block 4
_cod_database_code 7129659
_shelx_shelxl_version_number 2014/7
_shelx_space_group_comment
;
The symmetry employed for this shelxl refinement is uniquely defined
by the following loop, which should always be used as a source of
symmetry information in preference to the above space-group names.
They are only intended as comments.
;
_shelx_estimated_absorpt_t_max 0.995
_shelx_estimated_absorpt_t_min 0.987
_olex2_refinement_description
;
1. Fixed Uiso
 At 1.2 times of:
  All C(H) groups
 At 1.5 times of:
  All C(H,H,H) groups
2. Others
 Fixed Sof: H19B(0.5) H19C(0.5) H25A(0.5) H25B(0.5) H25C(0.5) H27A(0.5)
 H27B(0.5) H27C(0.5) H29A(0.5) H29B(0.5) H29C(0.5) C21(0.5) H21A(0.5) H21B(0.5)
 H21C(0.5) C22(0.5) H22A(0.5) H22B(0.5) H22C(0.5) C23(0.5) H23A(0.5) H23B(0.5)
 H23C(0.5) C22A(0.5) H22D(0.5) H22E(0.5) H22F(0.5) C23A(0.5) H23D(0.5)
 H23E(0.5) H23F(0.5) C21A(0.5) H21D(0.5) H21E(0.5) H21F(0.5)
3.a Ternary CH refined with riding coordinates:
 C5(H5), C12(H12)
3.b Me refined with riding coordinates:
 C19(H19A,H19B,H19C), C25(H25A,H25B,H25C), C39(H39A,H39B,H39C)
3.c Aromatic/amide H refined with riding coordinates:
 C36(H36), C37(H37), C2(H2), C7(H7), C9(H9), C14(H14), C31(H31), C32(H32)
3.d Idealised Me refined as rotating group:
 C18(H18A,H18B,H18C), C26(H26A,H26B,H26C), C27(H27A,H27B,H27C), C28(H28A,H28B,
 H28C), C29(H29A,H29B,H29C), C34(H34A,H34B,H34C), C21(H21A,H21B,H21C), C22(H22A,
 H22B,H22C), C23(H23A,H23B,H23C), C22A(H22D,H22E,H22F), C23A(H23D,H23E,H23F),
 C21A(H21D,H21E,H21F)
;
_olex2_submission_special_instructions 'No special instructions were received'

loop_
_space_group_symop_operation_xyz
'x, y, z'
'-x+1/2, -y, z+1/2'
'-x, y+1/2, -z'
'x+1/2, -y+1/2, -z+1/2'
'-x, -y, -z'
'x-1/2, y, -z-1/2'
'x, -y-1/2, z'
'-x-1/2, y-1/2, z-1/2'

loop_
_atom_site_label
_atom_site_type_symbol
_atom_site_fract_x
_atom_site_fract_y
_atom_site_fract_z
_atom_site_U_iso_or_equiv
_atom_site_adp_type
_atom_site_occupancy
_atom_site_site_symmetry_order
_atom_site_calc_flag
_atom_site_refinement_flags_posn
_atom_site_refinement_flags_adp
_atom_site_refinement_flags_occupancy
_atom_site_disorder_assembly
_atom_site_disorder_group
O1 O 0.80923(18) 0.7500 0.57740(7) 0.0393(5) Uani 1 2 d S T P . .
O2 O 0.87229(13) 0.62948(6) 0.51487(5) 0.0391(3) Uani 1 1 d . . . . .
O3 O 0.85688(18) 0.7500 0.44577(7) 0.0356(4) Uani 1 2 d S T P . .
N1 N 0.5860(2) 0.55907(8) 0.64711(7) 0.0519(5) Uani 1 1 d . . . . .
N2 N 0.5671(2) 0.50690(8) 0.67515(8) 0.0574(6) Uani 1 1 d . . . . .
C36 C 0.6997(2) 0.54235(10) 0.35937(9) 0.0526(6) Uani 1 1 d . . . . .
H36 H 0.6203 0.5547 0.3669 0.063 Uiso 1 1 calc R U . . .
C37 C 0.7216(3) 0.48860(10) 0.33320(9) 0.0558(6) Uani 1 1 d . . . . .
H37 H 0.6575 0.4634 0.3229 0.067 Uiso 1 1 calc R U . . .
C1 C 0.5111(3) 0.7500 0.68216(10) 0.0396(6) Uani 1 2 d S T P . .
C2 C 0.5632(2) 0.69559(9) 0.66473(7) 0.0397(5) Uani 1 1 d . . . . .
H2 H 0.5296 0.6589 0.6760 0.048 Uiso 1 1 calc R U . . .
C3 C 0.6643(2) 0.69458(8) 0.63084(7) 0.0367(4) Uani 1 1 d . . . . .
C4 C 0.7147(3) 0.7500 0.61449(10) 0.0366(6) Uani 1 2 d S T P . .
C5 C 0.7167(2) 0.63632(8) 0.60621(7) 0.0385(5) Uani 1 1 d . . . . .
H5 H 0.8050 0.6425 0.6029 0.046 Uiso 1 1 calc R U . . .
C6 C 0.6667(2) 0.63003(8) 0.54920(7) 0.0357(4) Uani 1 1 d . . . . .
C7 C 0.5418(2) 0.62874(8) 0.53984(7) 0.0382(5) Uani 1 1 d . . . . .
H7 H 0.4887 0.6280 0.5689 0.046 Uiso 1 1 calc R U . . .
C8 C 0.4932(2) 0.62849(9) 0.48823(7) 0.0389(5) Uani 1 1 d . . . . .
C9 C 0.57585(19) 0.63218(8) 0.44610(7) 0.0374(5) Uani 1 1 d . . . . .
H9 H 0.5456 0.6351 0.4115 0.045 Uiso 1 1 calc R U . . .
C10 C 0.70151(19) 0.63176(8) 0.45354(7) 0.0349(4) Uani 1 1 d . . . . .
C11 C 0.74716(18) 0.62925(8) 0.50594(7) 0.0341(4) Uani 1 1 d . . . . .
C12 C 0.7905(2) 0.63686(8) 0.40652(7) 0.0372(4) Uani 1 1 d . . . . .
H12 H 0.8715 0.6432 0.4222 0.045 Uiso 1 1 calc R U . . .
C13 C 0.7619(2) 0.69436(8) 0.37446(7) 0.0368(5) Uani 1 1 d . . . . .
C14 C 0.6961(2) 0.69528(9) 0.32668(8) 0.0423(5) Uani 1 1 d . . . . .
H14 H 0.6736 0.6585 0.3110 0.051 Uiso 1 1 calc R U . . .
C15 C 0.6630(3) 0.7500 0.30173(11) 0.0443(7) Uani 1 2 d S T P . .
C16 C 0.7961(3) 0.7500 0.39705(10) 0.0352(6) Uani 1 2 d S T P . .
C17 C 0.3921(3) 0.7500 0.71494(11) 0.0461(7) Uani 1 2 d S T P . .
C18 C 0.3871(3) 0.80640(10) 0.75161(10) 0.0580(6) Uani 1 1 d . . . . .
H18A H 0.4602 0.8083 0.7727 0.087 Uiso 1 1 calc R U . . .
H18B H 0.3174 0.8034 0.7748 0.087 Uiso 1 1 calc R U . . .
H18C H 0.3805 0.8425 0.7302 0.087 Uiso 1 1 calc R U . . .
C19 C 0.2828(4) 0.7500 0.67656(14) 0.0642(10) Uani 1 2 d S T P . .
H19A H 0.2083 0.7500 0.6968 0.096 Uiso 0.5 1 calc R U P A -1
H19B H 0.2859 0.7857 0.6545 0.096 Uiso 0.5 1 calc R U P A -1
H19C H 0.2859 0.7143 0.6545 0.096 Uiso 0.5 1 calc R U P A -1
C20 C 0.3557(2) 0.62144(12) 0.47938(9) 0.0547(6) Uani 1 1 d . . . . .
C24 C 0.5804(4) 0.7500 0.25160(13) 0.0558(9) Uani 1 2 d S T P . .
C25 C 0.4491(4) 0.7500 0.27041(15) 0.0670(11) Uani 1 2 d S T P . .
H25A H 0.4350 0.7151 0.2927 0.101 Uiso 0.5 1 calc R U P B -1
H25B H 0.4333 0.7865 0.2905 0.101 Uiso 0.5 1 calc R U P B -1
H25C H 0.3956 0.7485 0.2400 0.101 Uiso 0.5 1 calc R U P B -1
C26 C 0.6033(3) 0.69380(11) 0.21578(10) 0.0693(8) Uani 1 1 d . . . . .
H26A H 0.6872 0.6932 0.2047 0.104 Uiso 1 1 calc R U . . .
H26B H 0.5515 0.6959 0.1849 0.104 Uiso 1 1 calc R U . . .
H26C H 0.5854 0.6574 0.2355 0.104 Uiso 1 1 calc R U . . .
C27 C 0.9298(3) 0.7500 0.59923(12) 0.0505(8) Uani 1 2 d S T P . .
H27A H 0.9876 0.7591 0.5715 0.076 Uiso 0.5 1 calc R U P C -1
H27B H 0.9474 0.7106 0.6140 0.076 Uiso 0.5 1 calc R U P C -1
H27C H 0.9354 0.7803 0.6268 0.076 Uiso 0.5 1 calc R U P C -1
C28 C 0.9240(2) 0.56956(10) 0.51578(9) 0.0483(5) Uani 1 1 d . . . . .
H28A H 0.9092 0.5498 0.4821 0.072 Uiso 1 1 calc R U . . .
H28B H 0.8870 0.5463 0.5440 0.072 Uiso 1 1 calc R U . . .
H28C H 1.0104 0.5724 0.5218 0.072 Uiso 1 1 calc R U . . .
C29 C 0.9869(3) 0.7500 0.44077(12) 0.0460(7) Uani 1 2 d S T P . .
H29A H 1.0116 0.7827 0.4177 0.069 Uiso 0.5 1 calc R U P D -1
H29B H 1.0133 0.7119 0.4258 0.069 Uiso 0.5 1 calc R U P D -1
H29C H 1.0232 0.7554 0.4754 0.069 Uiso 0.5 1 calc R U P D -1
C30 C 0.6990(2) 0.57878(9) 0.63910(7) 0.0440(5) Uani 1 1 d . . . . .
C31 C 0.8008(3) 0.54726(11) 0.65801(9) 0.0544(6) Uani 1 1 d . . . . .
H31 H 0.8793 0.5621 0.6523 0.065 Uiso 1 1 calc R U . . .
C32 C 0.7820(3) 0.49380(11) 0.68531(9) 0.0612(7) Uani 1 1 d . . . . .
H32 H 0.8471 0.4708 0.6980 0.073 Uiso 1 1 calc R U . . .
C33 C 0.6620(3) 0.47530(10) 0.69332(9) 0.0587(7) Uani 1 1 d . . . . .
C34 C 0.6284(3) 0.41740(11) 0.72181(11) 0.0777(9) Uani 1 1 d . . . . .
H34A H 0.5447 0.4194 0.7330 0.117 Uiso 1 1 calc R U . . .
H34B H 0.6800 0.4124 0.7525 0.117 Uiso 1 1 calc R U . . .
H34C H 0.6391 0.3834 0.6981 0.117 Uiso 1 1 calc R U . . .
C35 C 0.7987(2) 0.57805(9) 0.37432(7) 0.0407(5) Uani 1 1 d . . . . .
N3 N 0.9120(2) 0.56128(9) 0.36367(8) 0.0586(5) Uani 1 1 d . . . . .
N4 N 0.9331(2) 0.50808(10) 0.33729(9) 0.0661(6) Uani 1 1 d . . . . .
C38 C 0.8397(3) 0.47288(10) 0.32263(9) 0.0544(6) Uani 1 1 d . . . . .
C39 C 0.8742(3) 0.41460(12) 0.29450(12) 0.0700(8) Uani 1 1 d . . . . .
H39A H 0.8016 0.3923 0.2855 0.105 Uiso 1 1 calc R U . . .
H39B H 0.9186 0.4241 0.2625 0.105 Uiso 1 1 calc R U . . .
H39C H 0.9245 0.3903 0.3176 0.105 Uiso 1 1 calc R U . . .
C21 C 0.2759(19) 0.6599(13) 0.5174(9) 0.085(6) Uani 0.5 1 d . . P E 2
H21A H 0.2902 0.7024 0.5107 0.127 Uiso 0.5 1 calc R U P E 2
H21B H 0.2966 0.6506 0.5537 0.127 Uiso 0.5 1 calc R U P E 2
H21C H 0.1914 0.6507 0.5113 0.127 Uiso 0.5 1 calc R U P E 2
C22 C 0.3236(6) 0.5517(3) 0.4984(3) 0.0721(17) Uani 0.5 1 d . . P E 2
H22A H 0.2367 0.5459 0.4981 0.108 Uiso 0.5 1 calc R U P E 2
H22B H 0.3543 0.5451 0.5339 0.108 Uiso 0.5 1 calc R U P E 2
H22C H 0.3611 0.5232 0.4743 0.108 Uiso 0.5 1 calc R U P E 2
C23 C 0.3141(7) 0.6289(4) 0.4238(3) 0.075(2) Uani 0.5 1 d . . P E 2
H23A H 0.3560 0.6003 0.4013 0.112 Uiso 0.5 1 calc R U P E 2
H23B H 0.3312 0.6696 0.4120 0.112 Uiso 0.5 1 calc R U P E 2
H23C H 0.2277 0.6216 0.4219 0.112 Uiso 0.5 1 calc R U P E 2
C22A C 0.3279(7) 0.5589(3) 0.4614(3) 0.080(2) Uani 0.5 1 d . . P E 1
H22D H 0.2411 0.5526 0.4619 0.120 Uiso 0.5 1 calc R U P E 1
H22E H 0.3664 0.5301 0.4850 0.120 Uiso 0.5 1 calc R U P E 1
H22F H 0.3580 0.5531 0.4258 0.120 Uiso 0.5 1 calc R U P E 1
C23A C 0.3186(7) 0.6697(5) 0.4319(3) 0.090(3) Uani 0.5 1 d . . P E 1
H23D H 0.3651 0.6608 0.4003 0.135 Uiso 0.5 1 calc R U P E 1
H23E H 0.3360 0.7105 0.4434 0.135 Uiso 0.5 1 calc R U P E 1
H23F H 0.2331 0.6660 0.4241 0.135 Uiso 0.5 1 calc R U P E 1
C21A C 0.2842(13) 0.6467(13) 0.5264(9) 0.070(4) Uani 0.5 1 d . . P E 1
H21D H 0.3111 0.6874 0.5339 0.105 Uiso 0.5 1 calc R U P E 1
H21E H 0.2975 0.6214 0.5572 0.105 Uiso 0.5 1 calc R U P E 1
H21F H 0.1988 0.6471 0.5178 0.105 Uiso 0.5 1 calc R U P E 1

loop_
_atom_site_aniso_label
_atom_site_aniso_U_11
_atom_site_aniso_U_22
_atom_site_aniso_U_33
_atom_site_aniso_U_23
_atom_site_aniso_U_13
_atom_site_aniso_U_12
O1 0.0575(12) 0.0390(10) 0.0214(9) 0.000 0.0013(8) 0.000
O2 0.0529(8) 0.0331(7) 0.0312(7) 0.0003(5) -0.0019(6) 0.0051(6)
O3 0.0523(11) 0.0327(9) 0.0218(8) 0.000 -0.0005(8) 0.000
N1 0.0845(14) 0.0343(9) 0.0369(9) 0.0064(7) -0.0036(9) -0.0060(9)
N2 0.0943(16) 0.0375(10) 0.0403(10) 0.0065(8) -0.0043(10) -0.0065(10)
C36 0.0729(16) 0.0399(11) 0.0450(12) -0.0105(10) 0.0073(11) -0.0012(11)
C37 0.0825(17) 0.0381(12) 0.0469(12) -0.0106(10) 0.0076(12) -0.0059(11)
C1 0.0640(18) 0.0367(14) 0.0181(11) 0.000 -0.0002(11) 0.000
C2 0.0650(13) 0.0322(10) 0.0217(8) 0.0029(7) -0.0022(8) -0.0022(9)
C3 0.0588(12) 0.0318(10) 0.0196(8) 0.0005(7) -0.0052(8) 0.0017(8)
C4 0.0570(17) 0.0346(14) 0.0181(11) 0.000 -0.0034(11) 0.000
C5 0.0608(12) 0.0316(10) 0.0232(9) 0.0015(7) -0.0029(8) 0.0025(9)
C6 0.0592(12) 0.0245(9) 0.0234(9) -0.0002(7) -0.0015(8) 0.0024(8)
C7 0.0566(12) 0.0314(9) 0.0268(9) -0.0029(7) 0.0031(8) -0.0014(8)
C8 0.0527(12) 0.0335(10) 0.0305(10) -0.0049(7) -0.0012(8) 0.0000(8)
C9 0.0571(12) 0.0304(9) 0.0246(9) -0.0033(7) -0.0052(8) 0.0007(8)
C10 0.0567(12) 0.0244(9) 0.0236(9) -0.0004(7) 0.0017(8) 0.0024(8)
C11 0.0505(11) 0.0237(9) 0.0282(9) 0.0004(7) -0.0021(8) 0.0017(7)
C12 0.0564(12) 0.0294(9) 0.0259(9) -0.0013(7) 0.0029(8) 0.0024(8)
C13 0.0553(12) 0.0330(10) 0.0222(8) -0.0003(7) 0.0045(8) 0.0008(8)
C14 0.0689(14) 0.0330(10) 0.0249(9) -0.0033(7) -0.0005(9) -0.0020(9)
C15 0.074(2) 0.0348(14) 0.0239(13) 0.000 -0.0016(13) 0.000
C16 0.0523(16) 0.0315(13) 0.0217(12) 0.000 0.0031(11) 0.000
C17 0.070(2) 0.0384(15) 0.0298(14) 0.000 0.0080(13) 0.000
C18 0.0881(18) 0.0444(12) 0.0415(12) -0.0050(10) 0.0215(12) 0.0039(11)
C19 0.066(2) 0.089(3) 0.0368(17) 0.000 0.0042(15) 0.000
C20 0.0578(14) 0.0649(15) 0.0415(12) -0.0148(11) -0.0031(10) 0.0012(11)
C24 0.096(3) 0.0356(15) 0.0360(15) 0.000 -0.0165(16) 0.000
C25 0.094(3) 0.0475(19) 0.059(2) 0.000 -0.030(2) 0.000
C26 0.123(2) 0.0479(14) 0.0369(12) -0.0038(10) -0.0205(14) -0.0023(14)
C27 0.0594(19) 0.0553(18) 0.0367(15) 0.000 -0.0006(14) 0.000
C28 0.0596(13) 0.0385(11) 0.0470(12) 0.0023(9) -0.0017(10) 0.0118(10)
C29 0.0520(18) 0.0499(17) 0.0362(15) 0.000 -0.0023(13) 0.000
C30 0.0759(15) 0.0326(10) 0.0235(9) 0.0012(8) -0.0011(9) 0.0046(10)
C31 0.0811(17) 0.0440(12) 0.0382(11) 0.0041(9) -0.0031(11) 0.0106(11)
C32 0.092(2) 0.0488(13) 0.0423(12) 0.0090(10) -0.0063(12) 0.0153(13)
C33 0.102(2) 0.0365(11) 0.0373(12) 0.0025(9) -0.0067(12) 0.0048(12)
C34 0.136(3) 0.0416(13) 0.0552(15) 0.0107(11) -0.0087(16) -0.0044(15)
C35 0.0653(13) 0.0320(10) 0.0249(9) 0.0002(7) 0.0047(8) 0.0054(9)
N3 0.0758(14) 0.0461(11) 0.0538(12) -0.0145(9) 0.0121(10) 0.0049(10)
N4 0.0837(16) 0.0515(12) 0.0631(13) -0.0196(10) 0.0129(11) 0.0086(11)
C38 0.0825(17) 0.0371(11) 0.0437(12) -0.0054(9) 0.0062(11) 0.0020(11)
C39 0.099(2) 0.0484(14) 0.0623(16) -0.0150(12) 0.0103(15) 0.0052(14)
C21 0.086(9) 0.117(12) 0.052(7) -0.027(7) -0.018(4) 0.031(6)
C22 0.067(4) 0.051(3) 0.099(5) -0.011(4) 0.003(4) -0.018(3)
C23 0.062(4) 0.117(6) 0.046(3) -0.021(4) -0.017(3) 0.018(4)
C22A 0.078(4) 0.088(5) 0.075(4) -0.030(4) 0.003(4) -0.027(3)
C23A 0.059(4) 0.150(8) 0.060(4) 0.009(5) -0.008(3) 0.032(5)
C21A 0.034(4) 0.119(12) 0.058(8) -0.026(7) -0.002(4) 0.014(5)

loop_
_atom_type_symbol
_atom_type_description
_atom_type_scat_dispersion_real
_atom_type_scat_dispersion_imag
_atom_type_scat_source
C C 0.0034 0.0017 'International Tables Vol C Tables 4.2.6.8 and 6.1.1.4'
H H 0.0000 0.0000 'International Tables Vol C Tables 4.2.6.8 and 6.1.1.4'
N N 0.0065 0.0035 'International Tables Vol C Tables 4.2.6.8 and 6.1.1.4'
O O 0.0115 0.0064 'International Tables Vol C Tables 4.2.6.8 and 6.1.1.4'

loop_
_geom_angle_atom_site_label_1
_geom_angle_atom_site_label_2
_geom_angle_atom_site_label_3
_geom_angle
_geom_angle_site_symmetry_1
_geom_angle_site_symmetry_3
_geom_angle_publ_flag
C4 O1 C27 115.7(2) . . ?
C11 O2 C28 112.92(15) . . ?
C16 O3 C29 113.6(2) . . ?
C30 N1 N2 119.7(2) . . ?
C33 N2 N1 119.8(2) . . ?
C37 C36 H36 120.7 . . ?
C37 C36 C35 118.5(2) . . ?
C35 C36 H36 120.7 . . ?
C36 C37 H37 120.8 . . ?
C38 C37 C36 118.4(2) . . ?
C38 C37 H37 120.8 . . ?
C2 C1 C2 117.9(3) . 7_575 ?
C2 C1 C17 120.90(14) 7_575 . ?
C2 C1 C17 120.90(14) . . ?
C1 C2 H2 119.0 . . ?
C1 C2 C3 121.94(19) . . ?
C3 C2 H2 119.0 . . ?
C2 C3 C4 118.57(18) . . ?
C2 C3 C5 123.75(17) . . ?
C4 C3 C5 117.44(19) . . ?
O1 C4 C3 119.34(13) . 7_575 ?
O1 C4 C3 119.34(13) . . ?
C3 C4 C3 121.0(3) 7_575 . ?
C3 C5 H5 106.7 . . ?
C3 C5 C6 108.41(15) . . ?
C6 C5 H5 106.7 . . ?
C30 C5 C3 115.33(16) . . ?
C30 C5 H5 106.7 . . ?
C30 C5 C6 112.55(16) . . ?
C7 C6 C5 120.66(17) . . ?
C7 C6 C11 119.40(17) . . ?
C11 C6 C5 119.83(19) . . ?
C6 C7 H7 119.0 . . ?
C6 C7 C8 122.09(18) . . ?
C8 C7 H7 119.0 . . ?
C7 C8 C20 120.61(19) . . ?
C9 C8 C7 116.89(19) . . ?
C9 C8 C20 122.43(18) . . ?
C8 C9 H9 118.6 . . ?
C10 C9 C8 122.86(17) . . ?
C10 C9 H9 118.6 . . ?
C9 C10 C11 118.57(17) . . ?
C9 C10 C12 121.79(17) . . ?
C11 C10 C12 119.58(18) . . ?
O2 C11 C6 119.86(16) . . ?
O2 C11 C10 120.10(17) . . ?
C6 C11 C10 119.94(18) . . ?
C10 C12 H12 106.2 . . ?
C13 C12 C10 109.48(15) . . ?
C13 C12 H12 106.2 . . ?
C35 C12 C10 112.45(15) . . ?
C35 C12 H12 106.2 . . ?
C35 C12 C13 115.71(15) . . ?
C14 C13 C12 124.57(17) . . ?
C14 C13 C16 118.19(18) . . ?
C16 C13 C12 117.04(17) . . ?
C13 C14 H14 119.1 . . ?
C13 C14 C15 121.84(19) . . ?
C15 C14 H14 119.1 . . ?
C14 C15 C14 118.0(3) 7_575 . ?
C14 C15 C24 120.84(13) 7_575 . ?
C14 C15 C24 120.85(13) . . ?
O3 C16 C13 118.93(12) . 7_575 ?
O3 C16 C13 118.93(12) . . ?
C13 C16 C13 121.9(2) . 7_575 ?
C1 C17 C18 110.33(19) . 7_575 ?
C1 C17 C18 110.33(19) . . ?
C18 C17 C18 106.8(2) 7_575 . ?
C19 C17 C1 109.1(2) . . ?
C19 C17 C18 110.2(2) . . ?
C19 C17 C18 110.2(2) . 7_575 ?
C17 C18 H18A 109.5 . . ?
C17 C18 H18B 109.5 . . ?
C17 C18 H18C 109.5 . . ?
H18A C18 H18B 109.5 . . ?
H18A C18 H18C 109.5 . . ?
H18B C18 H18C 109.5 . . ?
C17 C19 H19A 109.5 . . ?
C17 C19 H19B 109.5 . . ?
C17 C19 H19C 109.5 . . ?
H19A C19 H19B 109.5 . . ?
H19A C19 H19C 109.5 . . ?
H19B C19 H19C 109.5 . . ?
C8 C20 C21 114.4(9) . . ?
C8 C20 C22 105.3(3) . . ?
C8 C20 C23A 106.4(4) . . ?
C21 C20 C22 102.1(11) . . ?
C23 C20 C8 115.5(4) . . ?
C23 C20 C21 110.2(10) . . ?
C23 C20 C22 108.1(5) . . ?
C22A C20 C8 110.0(3) . . ?
C22A C20 C23A 109.1(5) . . ?
C22A C20 C21A 117.9(10) . . ?
C21A C20 C8 111.0(7) . . ?
C21A C20 C23A 101.4(10) . . ?
C25 C24 C15 107.7(3) . . ?
C25 C24 C26 109.6(2) . 7_575 ?
C25 C24 C26 109.6(2) . . ?
C26 C24 C15 112.1(2) . . ?
C26 C24 C15 112.1(2) 7_575 . ?
C26 C24 C26 105.9(3) 7_575 . ?
C24 C25 H25A 109.5 . . ?
C24 C25 H25B 109.5 . . ?
C24 C25 H25C 109.5 . . ?
H25A C25 H25B 109.5 . . ?
H25A C25 H25C 109.5 . . ?
H25B C25 H25C 109.5 . . ?
C24 C26 H26A 109.5 . . ?
C24 C26 H26B 109.5 . . ?
C24 C26 H26C 109.5 . . ?
H26A C26 H26B 109.5 . . ?
H26A C26 H26C 109.5 . . ?
H26B C26 H26C 109.5 . . ?
O1 C27 H27A 109.5 . . ?
O1 C27 H27B 109.5 . . ?
O1 C27 H27C 109.5 . . ?
H27A C27 H27B 109.5 . . ?
H27A C27 H27C 109.5 . . ?
H27B C27 H27C 109.5 . . ?
O2 C28 H28A 109.5 . . ?
O2 C28 H28B 109.5 . . ?
O2 C28 H28C 109.5 . . ?
H28A C28 H28B 109.5 . . ?
H28A C28 H28C 109.5 . . ?
H28B C28 H28C 109.5 . . ?
O3 C29 H29A 109.5 . . ?
O3 C29 H29B 109.5 . . ?
O3 C29 H29C 109.5 . . ?
H29A C29 H29B 109.5 . . ?
H29A C29 H29C 109.5 . . ?
H29B C29 H29C 109.5 . . ?
N1 C30 C5 118.17(19) . . ?
N1 C30 C31 122.2(2) . . ?
C31 C30 C5 119.6(2) . . ?
C30 C31 H31 120.9 . . ?
C32 C31 C30 118.2(3) . . ?
C32 C31 H31 120.9 . . ?
C31 C32 H32 121.2 . . ?
C31 C32 C33 117.6(2) . . ?
C33 C32 H32 121.2 . . ?
N2 C33 C32 122.5(2) . . ?
N2 C33 C34 114.3(3) . . ?
C32 C33 C34 123.1(3) . . ?
C33 C34 H34A 109.5 . . ?
C33 C34 H34B 109.5 . . ?
C33 C34 H34C 109.5 . . ?
H34A C34 H34B 109.5 . . ?
H34A C34 H34C 109.5 . . ?
H34B C34 H34C 109.5 . . ?
C36 C35 C12 125.0(2) . . ?
N3 C35 C36 121.45(19) . . ?
N3 C35 C12 113.44(19) . . ?
C35 N3 N4 119.7(2) . . ?
C38 N4 N3 120.0(2) . . ?
C37 C38 C39 122.9(2) . . ?
N4 C38 C37 121.8(2) . . ?
N4 C38 C39 115.3(2) . . ?
C38 C39 H39A 109.5 . . ?
C38 C39 H39B 109.5 . . ?
C38 C39 H39C 109.5 . . ?
H39A C39 H39B 109.5 . . ?
H39A C39 H39C 109.5 . . ?
H39B C39 H39C 109.5 . . ?
C20 C21 H21A 109.5 . . ?
C20 C21 H21B 109.5 . . ?
C20 C21 H21C 109.5 . . ?
H21A C21 H21B 109.5 . . ?
H21A C21 H21C 109.5 . . ?
H21B C21 H21C 109.5 . . ?
C20 C22 H22A 109.5 . . ?
C20 C22 H22B 109.5 . . ?
C20 C22 H22C 109.5 . . ?
H22A C22 H22B 109.5 . . ?
H22A C22 H22C 109.5 . . ?
H22B C22 H22C 109.5 . . ?
C20 C23 H23A 109.5 . . ?
C20 C23 H23B 109.5 . . ?
C20 C23 H23C 109.5 . . ?
H23A C23 H23B 109.5 . . ?
H23A C23 H23C 109.5 . . ?
H23B C23 H23C 109.5 . . ?
C20 C22A H22D 109.5 . . ?
C20 C22A H22E 109.5 . . ?
C20 C22A H22F 109.5 . . ?
H22D C22A H22E 109.5 . . ?
H22D C22A H22F 109.5 . . ?
H22E C22A H22F 109.5 . . ?
C20 C23A H23D 109.5 . . ?
C20 C23A H23E 109.5 . . ?
C20 C23A H23F 109.5 . . ?
H23D C23A H23E 109.5 . . ?
H23D C23A H23F 109.5 . . ?
H23E C23A H23F 109.5 . . ?
C20 C21A H21D 109.5 . . ?
C20 C21A H21E 109.5 . . ?
C20 C21A H21F 109.5 . . ?
H21D C21A H21E 109.5 . . ?
H21D C21A H21F 109.5 . . ?
H21E C21A H21F 109.5 . . ?

loop_
_geom_bond_atom_site_label_1
_geom_bond_atom_site_label_2
_geom_bond_distance
_geom_bond_site_symmetry_2
_geom_bond_publ_flag
O1 C4 1.390(3) . ?
O1 C27 1.429(4) . ?
O2 C11 1.388(2) . ?
O2 C28 1.431(2) . ?
O3 C16 1.389(3) . ?
O3 C29 1.430(4) . ?
N1 N2 1.358(3) . ?
N1 C30 1.325(3) . ?
N2 C33 1.330(3) . ?
C36 H36 0.9300 . ?
C36 C37 1.370(3) . ?
C36 C35 1.389(3) . ?
C37 H37 0.9300 . ?
C37 C38 1.364(4) . ?
C1 C2 1.393(2) . ?
C1 C2 1.393(2) 7_575 ?
C1 C17 1.539(4) . ?
C2 H2 0.9300 . ?
C2 C3 1.394(3) . ?
C3 C4 1.397(2) . ?
C3 C5 1.531(3) . ?
C4 C3 1.397(2) 7_575 ?
C5 H5 0.9800 . ?
C5 C6 1.534(3) . ?
C5 C30 1.519(3) . ?
C6 C7 1.389(3) . ?
C6 C11 1.395(3) . ?
C7 H7 0.9300 . ?
C7 C8 1.396(3) . ?
C8 C9 1.392(3) . ?
C8 C20 1.529(3) . ?
C9 H9 0.9300 . ?
C9 C10 1.389(3) . ?
C10 C11 1.404(3) . ?
C10 C12 1.531(3) . ?
C12 H12 0.9800 . ?
C12 C13 1.527(2) . ?
C12 C35 1.524(3) . ?
C13 C14 1.396(3) . ?
C13 C16 1.396(2) . ?
C14 H14 0.9300 . ?
C14 C15 1.401(2) . ?
C15 C14 1.401(2) 7_575 ?
C15 C24 1.546(4) . ?
C16 C13 1.396(2) 7_575 ?
C17 C18 1.541(3) 7_575 ?
C17 C18 1.541(3) . ?
C17 C19 1.534(5) . ?
C18 H18A 0.9600 . ?
C18 H18B 0.9600 . ?
C18 H18C 0.9600 . ?
C19 H19A 0.9600 . ?
C19 H19B 0.9600 . ?
C19 H19C 0.9600 . ?
C20 C21 1.54(2) . ?
C20 C22 1.641(7) . ?
C20 C23 1.473(7) . ?
C20 C22A 1.476(7) . ?
C20 C23A 1.643(8) . ?
C20 C21A 1.518(19) . ?
C24 C25 1.513(6) . ?
C24 C26 1.545(3) 7_575 ?
C24 C26 1.545(3) . ?
C25 H25A 0.9600 . ?
C25 H25B 0.9600 . ?
C25 H25C 0.9600 . ?
C26 H26A 0.9600 . ?
C26 H26B 0.9600 . ?
C26 H26C 0.9600 . ?
C27 H27A 0.9600 . ?
C27 H27B 0.9600 . ?
C27 H27C 0.9600 . ?
C28 H28A 0.9600 . ?
C28 H28B 0.9600 . ?
C28 H28C 0.9600 . ?
C29 H29A 0.9600 . ?
C29 H29B 0.9600 . ?
C29 H29C 0.9600 . ?
C30 C31 1.395(3) . ?
C31 H31 0.9300 . ?
C31 C32 1.373(3) . ?
C32 H32 0.9300 . ?
C32 C33 1.389(4) . ?
C33 C34 1.502(3) . ?
C34 H34A 0.9600 . ?
C34 H34B 0.9600 . ?
C34 H34C 0.9600 . ?
C35 N3 1.322(3) . ?
N3 N4 1.361(3) . ?
N4 C38 1.333(3) . ?
C38 C39 1.508(3) . ?
C39 H39A 0.9600 . ?
C39 H39B 0.9600 . ?
C39 H39C 0.9600 . ?
C21 H21A 0.9600 . ?
C21 H21B 0.9600 . ?
C21 H21C 0.9600 . ?
C22 H22A 0.9600 . ?
C22 H22B 0.9600 . ?
C22 H22C 0.9600 . ?
C23 H23A 0.9600 . ?
C23 H23B 0.9600 . ?
C23 H23C 0.9600 . ?
C22A H22D 0.9600 . ?
C22A H22E 0.9600 . ?
C22A H22F 0.9600 . ?
C23A H23D 0.9600 . ?
C23A H23E 0.9600 . ?
C23A H23F 0.9600 . ?
C21A H21D 0.9600 . ?
C21A H21E 0.9600 . ?
C21A H21F 0.9600 . ?

loop_
_geom_torsion_atom_site_label_1
_geom_torsion_atom_site_label_2
_geom_torsion_atom_site_label_3
_geom_torsion_atom_site_label_4
_geom_torsion
_geom_torsion_site_symmetry_1
_geom_torsion_site_symmetry_2
_geom_torsion_site_symmetry_3
_geom_torsion_site_symmetry_4
_geom_torsion_publ_flag
N1 N2 C33 C32 0.7(3) . . . . ?
N1 N2 C33 C34 -177.8(2) . . . . ?
N1 C30 C31 C32 0.6(3) . . . . ?
N2 N1 C30 C5 178.29(17) . . . . ?
N2 N1 C30 C31 0.8(3) . . . . ?
C36 C37 C38 N4 0.4(4) . . . . ?
C36 C37 C38 C39 179.5(2) . . . . ?
C36 C35 N3 N4 0.3(3) . . . . ?
C37 C36 C35 C12 -176.1(2) . . . . ?
C37 C36 C35 N3 0.2(3) . . . . ?
C1 C2 C3 C4 0.6(3) . . . . ?
C1 C2 C3 C5 -173.6(2) . . . . ?
C2 C1 C2 C3 -0.1(4) 7_575 . . . ?
C2 C1 C17 C18 -152.0(2) 7_575 . . 7_575 ?
C2 C1 C17 C18 -34.2(3) 7_575 . . . ?
C2 C1 C17 C18 34.2(3) . . . 7_575 ?
C2 C1 C17 C18 152.0(2) . . . . ?
C2 C1 C17 C19 86.9(2) 7_575 . . . ?
C2 C1 C17 C19 -86.9(2) . . . . ?
C2 C3 C4 O1 -174.9(2) . . . . ?
C2 C3 C4 C3 -1.0(4) . . . 7_575 ?
C2 C3 C5 C6 97.9(2) . . . . ?
C2 C3 C5 C30 -29.3(3) . . . . ?
C3 C5 C6 C7 -56.9(2) . . . . ?
C3 C5 C6 C11 119.24(19) . . . . ?
C3 C5 C30 N1 64.7(2) . . . . ?
C3 C5 C30 C31 -117.7(2) . . . . ?
C4 C3 C5 C6 -76.3(2) . . . . ?
C4 C3 C5 C30 156.4(2) . . . . ?
C5 C3 C4 O1 -0.4(3) . . . . ?
C5 C3 C4 C3 173.51(16) . . . 7_575 ?
C5 C6 C7 C8 174.23(17) . . . . ?
C5 C6 C11 O2 4.9(2) . . . . ?
C5 C6 C11 C10 -171.47(16) . . . . ?
C5 C30 C31 C32 -176.78(19) . . . . ?
C6 C5 C30 N1 -60.4(2) . . . . ?
C6 C5 C30 C31 117.2(2) . . . . ?
C6 C7 C8 C9 -2.6(3) . . . . ?
C6 C7 C8 C20 174.62(19) . . . . ?
C7 C6 C11 O2 -178.90(16) . . . . ?
C7 C6 C11 C10 4.7(3) . . . . ?
C7 C8 C9 C10 4.6(3) . . . . ?
C7 C8 C20 C21 43.8(12) . . . . ?
C7 C8 C20 C22 -67.5(4) . . . . ?
C7 C8 C20 C23 173.3(4) . . . . ?
C7 C8 C20 C22A -103.5(4) . . . . ?
C7 C8 C20 C23A 138.3(4) . . . . ?
C7 C8 C20 C21A 28.8(11) . . . . ?
C8 C9 C10 C11 -1.9(3) . . . . ?
C8 C9 C10 C12 -179.05(17) . . . . ?
C9 C8 C20 C21 -139.2(11) . . . . ?
C9 C8 C20 C22 109.5(3) . . . . ?
C9 C8 C20 C23 -9.6(5) . . . . ?
C9 C8 C20 C22A 73.5(4) . . . . ?
C9 C8 C20 C23A -44.6(4) . . . . ?
C9 C8 C20 C21A -154.1(11) . . . . ?
C9 C10 C11 O2 -179.24(16) . . . . ?
C9 C10 C11 C6 -2.9(2) . . . . ?
C9 C10 C12 C13 55.4(2) . . . . ?
C9 C10 C12 C35 -74.7(2) . . . . ?
C10 C12 C13 C14 -100.5(2) . . . . ?
C10 C12 C13 C16 74.2(2) . . . . ?
C10 C12 C35 C36 43.4(3) . . . . ?
C10 C12 C35 N3 -133.15(19) . . . . ?
C11 C6 C7 C8 -1.9(3) . . . . ?
C11 C10 C12 C13 -121.71(18) . . . . ?
C11 C10 C12 C35 108.20(19) . . . . ?
C12 C10 C11 O2 -2.0(2) . . . . ?
C12 C10 C11 C6 174.35(16) . . . . ?
C12 C13 C14 C15 173.9(2) . . . . ?
C12 C13 C16 O3 2.1(3) . . . . ?
C12 C13 C16 C13 -172.30(17) . . . 7_575 ?
C12 C35 N3 N4 176.97(19) . . . . ?
C13 C12 C35 C36 -83.4(3) . . . . ?
C13 C12 C35 N3 100.0(2) . . . . ?
C13 C14 C15 C14 -1.1(5) . . . 7_575 ?
C13 C14 C15 C24 -174.5(3) . . . . ?
C14 C13 C16 O3 177.2(2) . . . . ?
C14 C13 C16 C13 2.8(4) . . . 7_575 ?
C14 C15 C24 C25 86.6(3) . . . . ?
C14 C15 C24 C25 -86.6(3) 7_575 . . . ?
C14 C15 C24 C26 -33.9(4) . . . . ?
C14 C15 C24 C26 152.8(3) 7_575 . . . ?
C14 C15 C24 C26 33.9(4) 7_575 . . 7_575 ?
C14 C15 C24 C26 -152.8(3) . . . 7_575 ?
C16 C13 C14 C15 -0.8(4) . . . . ?
C17 C1 C2 C3 173.9(2) . . . . ?
C20 C8 C9 C10 -172.61(19) . . . . ?
C27 O1 C4 C3 -93.0(2) . . . . ?
C27 O1 C4 C3 93.0(2) . . . 7_575 ?
C28 O2 C11 C6 93.9(2) . . . . ?
C28 O2 C11 C10 -89.7(2) . . . . ?
C29 O3 C16 C13 -92.7(2) . . . 7_575 ?
C29 O3 C16 C13 92.7(2) . . . . ?
C30 N1 N2 C33 -1.5(3) . . . . ?
C30 C5 C6 C7 71.9(2) . . . . ?
C30 C5 C6 C11 -112.0(2) . . . . ?
C30 C31 C32 C33 -1.4(3) . . . . ?
C31 C32 C33 N2 0.8(4) . . . . ?
C31 C32 C33 C34 179.1(2) . . . . ?
C35 C36 C37 C38 -0.6(3) . . . . ?
C35 C12 C13 C14 27.8(3) . . . . ?
C35 C12 C13 C16 -157.4(2) . . . . ?
C35 N3 N4 C38 -0.5(4) . . . . ?
N3 N4 C38 C37 0.2(4) . . . . ?
N3 N4 C38 C39 -179.0(2) . . . . ?
